data_7055505
loop_
_publ_author_name
'Okumu\,s, Aytu\(g'
'Elmas, Gamze'
'Cemalo\(glu, Re\,sit'
'Ayd\?in, Bet\"ul'
'Binici, Arzu'
'\,Sim\,sek, H\"ulya'
'A\,c\?ik, Leyla'
'T\"urk, Mustafa'
'G\"uzel, Remziye'
'K\?il\?i\,c, Zeynel'
'H\"okelek, Tuncer'

_publ_section_title
;
 Phosphorus--nitrogen compounds. Part 35. Syntheses, spectroscopic and
 electrochemical properties, and antituberculosis, antimicrobial and
 cytotoxic activities of mono-ferrocenyl-spirocyclotetraphosphazenes
;
_journal_issue 6
_journal_name_full 'New J. Chem.'
_journal_page_first 5588
_journal_paper_doi 10.1039/C6NJ00204H
_journal_volume 40
_journal_year 2016
_chemical_formula_moiety 'C39 H68 Fe N12 P4'
_chemical_formula_sum 'C39 H68 Fe N12 P4'
_chemical_formula_weight 884.78
_chemical_name_systematic 5a
_space_group_IT_number 15
_symmetry_cell_setting monoclinic
_symmetry_space_group_name_Hall '-C 2yc'
_symmetry_space_group_name_H-M 'C 1 2/c 1'
_atom_sites_solution_hydrogens geom
_atom_sites_solution_primary direct
_atom_sites_solution_secondary difmap
_audit_creation_method SHELXL-97
_audit_update_record
;
2016-01-19 deposited with the CCDC.
2016-04-26 downloaded from the CCDC.
;
_cell_angle_alpha 90.00
_cell_angle_beta 92.546(2)
_cell_angle_gamma 90.00
_cell_formula_units_Z 8
_cell_length_a 32.5727(6)
_cell_length_b 11.6539(3)
_cell_length_c 22.8510(5)
_cell_measurement_reflns_used 9155
_cell_measurement_temperature 100(2)
_cell_measurement_theta_max 27.43
_cell_measurement_theta_min 2.50
_cell_volume 8665.7(3)
_computing_cell_refinement 'Bruker SAINT'
_computing_data_collection 'Bruker APEX2'
_computing_data_reduction 'Bruker SAINT'
_computing_molecular_graphics 'Ortep-3 for Windows (Farrugia, 1997)'
_computing_publication_material 'WinGX publication routines (Farrugia, 1999) and PLATON (Spek, 2009)'
_computing_structure_refinement 'SHELXL97 (Sheldrick, 2008)'
_computing_structure_solution 'SHELXS97 (Sheldrick, 2008)'
_diffrn_ambient_temperature 100(2)
_diffrn_detector_area_resol_mean 8.3333
_diffrn_measured_fraction_theta_full 0.993
_diffrn_measured_fraction_theta_max 0.993
_diffrn_measurement_device_type 'Bruker APEX II QUAZAR three-circle diffractometer'
_diffrn_measurement_method '\f and \w scans'
_diffrn_radiation_monochromator graphite
_diffrn_radiation_source 'fine-focus sealed tube'
_diffrn_radiation_type MoK\a
_diffrn_radiation_wavelength 0.71073
_diffrn_reflns_av_R_equivalents 0.0368
_diffrn_reflns_av_sigmaI/netI 0.0296
_diffrn_reflns_limit_h_max 41
_diffrn_reflns_limit_h_min -41
_diffrn_reflns_limit_k_max 14
_diffrn_reflns_limit_k_min -14
_diffrn_reflns_limit_l_max 29
_diffrn_reflns_limit_l_min -29
_diffrn_reflns_number 47044
_diffrn_reflns_theta_full 27.10
_diffrn_reflns_theta_max 27.10
_diffrn_reflns_theta_min 1.25
_exptl_absorpt_coefficient_mu 0.541
_exptl_absorpt_correction_T_max 0.7454
_exptl_absorpt_correction_T_min 0.6930
_exptl_absorpt_correction_type multi-scan
_exptl_absorpt_process_details 'SADABS; Bruker, 2005'
_exptl_crystal_colour yellow
_exptl_crystal_density_diffrn 1.356
_exptl_crystal_density_method 'not measured'
_exptl_crystal_description block
_exptl_crystal_F_000 3776
_exptl_crystal_size_max 0.43
_exptl_crystal_size_mid 0.30
_exptl_crystal_size_min 0.22
_refine_diff_density_max 1.056
_refine_diff_density_min -0.629
_refine_diff_density_rms 0.066
_refine_ls_extinction_method none
_refine_ls_goodness_of_fit_ref 1.037
_refine_ls_hydrogen_treatment constr
_refine_ls_matrix_type full
_refine_ls_number_parameters 506
_refine_ls_number_reflns 9491
_refine_ls_number_restraints 0
_refine_ls_restrained_S_all 1.037
_refine_ls_R_factor_all 0.0478
_refine_ls_R_factor_gt 0.0390
_refine_ls_shift/su_max 0.001
_refine_ls_shift/su_mean 0.000
_refine_ls_structure_factor_coef Fsqd
_refine_ls_weighting_details 'calc w=1/[\s^2^(Fo^2^)+(0.0393P)^2^+23.3191P] where P=(Fo^2^+2Fc^2^)/3'
_refine_ls_weighting_scheme calc
_refine_ls_wR_factor_gt 0.0942
_refine_ls_wR_factor_ref 0.0995
_reflns_number_gt 8127
_reflns_number_total 9491
_reflns_threshold_expression I>2\s(I)
_cod_data_source_file c6nj00204h2.cif
_cod_data_source_block 14gyte209_zk_tetpy_0m
_cod_depositor_comments 'Adding full bibliography for 7055505--7055506.cif.'
_cod_original_sg_symbol_H-M 'C 2/c'
_cod_database_code 7055505

loop_
_symmetry_equiv_pos_as_xyz
'x, y, z'
'-x, y, -z+1/2'
'x+1/2, y+1/2, z'
'-x+1/2, y+1/2, -z+1/2'
'-x, -y, -z'
'x, -y, z-1/2'
'-x+1/2, -y+1/2, -z'
'x+1/2, -y+1/2, z-1/2'

loop_
_atom_site_label
_atom_site_type_symbol
_atom_site_fract_x
_atom_site_fract_y
_atom_site_fract_z
_atom_site_U_iso_or_equiv
_atom_site_adp_type
_atom_site_occupancy
_atom_site_symmetry_multiplicity
_atom_site_calc_flag
_atom_site_refinement_flags
Fe1 Fe 0.227424(8) 0.25390(2) 0.194435(12) 0.01392(8) Uani 1 1 d .
P1 P 0.162733(15) 0.18493(4) 0.42586(2) 0.01184(11) Uani 1 1 d .
P2 P 0.089534(15) 0.11404(4) 0.36327(2) 0.01321(11) Uani 1 1 d .
P3 P 0.055022(15) 0.34104(4) 0.37069(2) 0.01300(11) Uani 1 1 d .
P4 P 0.119568(15) 0.38929(4) 0.45755(2) 0.01266(11) Uani 1 1 d .
N1 N 0.12332(5) 0.10723(15) 0.41541(7) 0.0154(3) Uani 1 1 d .
N2 N 0.07292(5) 0.23249(15) 0.33807(7) 0.0169(4) Uani 1 1 d .
N3 N 0.07367(5) 0.37120(15) 0.43410(7) 0.0159(3) Uani 1 1 d .
N4 N 0.15614(5) 0.31924(14) 0.43049(7) 0.0150(3) Uani 1 1 d .
N5 N 0.19935(5) 0.16346(14) 0.37699(7) 0.0131(3) Uani 1 1 d .
N6 N 0.19078(5) 0.13201(15) 0.48325(7) 0.0148(3) Uani 1 1 d .
N7 N 0.10725(5) 0.05129(15) 0.30432(7) 0.0171(4) Uani 1 1 d .
N8 N 0.05232(5) 0.03101(17) 0.38661(8) 0.0227(4) Uani 1 1 d .
N9 N 0.00502(5) 0.33761(16) 0.37984(7) 0.0181(4) Uani 1 1 d .
N10 N 0.05772(5) 0.44518(15) 0.32142(7) 0.0161(3) Uani 1 1 d .
N11 N 0.11645(5) 0.37163(17) 0.52885(7) 0.0190(4) Uani 1 1 d .
N12 N 0.13499(5) 0.52350(15) 0.44954(8) 0.0200(4) Uani 1 1 d .
C1 C 0.22613(6) 0.20028(18) 0.27966(9) 0.0152(4) Uani 1 1 d .
C2 C 0.22215(6) 0.10548(18) 0.24044(9) 0.0181(4) Uani 1 1 d .
H2 H 0.2002 0.0546 0.2378 0.022 Uiso 1 1 calc R
C3 C 0.25738(7) 0.10160(19) 0.20597(9) 0.0212(4) Uani 1 1 d .
H3 H 0.2625 0.0481 0.1770 0.025 Uiso 1 1 calc R
C4 C 0.28346(6) 0.1940(2) 0.22370(9) 0.0203(4) Uani 1 1 d .
H4 H 0.3086 0.2120 0.2083 0.024 Uiso 1 1 calc R
C5 C 0.26431(6) 0.25436(19) 0.26926(9) 0.0179(4) Uani 1 1 d .
H5 H 0.2750 0.3184 0.2889 0.022 Uiso 1 1 calc R
C6 C 0.21628(7) 0.2752(2) 0.10662(10) 0.0287(5) Uani 1 1 d .
H6 H 0.2253 0.2272 0.0773 0.034 Uiso 1 1 calc R
C7 C 0.23761(7) 0.3709(2) 0.13068(11) 0.0299(5) Uani 1 1 d .
H7 H 0.2632 0.3971 0.1200 0.036 Uiso 1 1 calc R
C8 C 0.21322(8) 0.4201(2) 0.17393(11) 0.0275(5) Uani 1 1 d .
H8 H 0.2199 0.4842 0.1966 0.033 Uiso 1 1 calc R
C9 C 0.17683(7) 0.3544(2) 0.17667(10) 0.0228(5) Uani 1 1 d .
H9 H 0.1555 0.3674 0.2015 0.027 Uiso 1 1 calc R
C10 C 0.17880(7) 0.2654(2) 0.13498(10) 0.0247(5) Uani 1 1 d .
H10 H 0.1588 0.2097 0.1275 0.030 Uiso 1 1 calc R
C11 C 0.19622(6) 0.23621(18) 0.32441(9) 0.0164(4) Uani 1 1 d .
H11A H 0.2015 0.3154 0.3355 0.020 Uiso 1 1 calc R
H11B H 0.1685 0.2318 0.3072 0.020 Uiso 1 1 calc R
C12 C 0.23909(6) 0.16782(19) 0.40971(9) 0.0173(4) Uani 1 1 d .
H12A H 0.2471 0.2466 0.4177 0.021 Uiso 1 1 calc R
H12B H 0.2603 0.1311 0.3878 0.021 Uiso 1 1 calc R
C13 C 0.23244(6) 0.10355(19) 0.46636(9) 0.0197(4) Uani 1 1 d .
H13A H 0.2351 0.0215 0.4604 0.024 Uiso 1 1 calc R
H13B H 0.2525 0.1273 0.4966 0.024 Uiso 1 1 calc R
C14 C 0.17221(7) 0.0515(2) 0.52306(9) 0.0241(5) Uani 1 1 d .
H14A H 0.1731 -0.0250 0.5065 0.029 Uiso 1 1 calc R
H14B H 0.1436 0.0719 0.5269 0.029 Uiso 1 1 calc R
C15 C 0.19380(8) 0.0507(2) 0.58342(10) 0.0301(5) Uani 1 1 d .
H15A H 0.1806 -0.0037 0.6080 0.045 Uiso 1 1 calc R
H15B H 0.1924 0.1258 0.6005 0.045 Uiso 1 1 calc R
H15C H 0.2221 0.0293 0.5800 0.045 Uiso 1 1 calc R
C16 C 0.09736(8) 0.0833(2) 0.24387(9) 0.0256(5) Uani 1 1 d .
H16A H 0.1182 0.1334 0.2290 0.031 Uiso 1 1 calc R
H16B H 0.0709 0.1215 0.2402 0.031 Uiso 1 1 calc R
C17 C 0.09628(9) -0.0304(3) 0.21180(12) 0.0438(7) Uani 1 1 d .
H17A H 0.0690 -0.0637 0.2116 0.053 Uiso 1 1 calc R
H17B H 0.1041 -0.0205 0.1716 0.053 Uiso 1 1 calc R
C18 C 0.12644(8) -0.1045(2) 0.24486(11) 0.0293(5) Uani 1 1 d .
H18A H 0.1538 -0.0948 0.2304 0.035 Uiso 1 1 calc R
H18B H 0.1187 -0.1847 0.2415 0.035 Uiso 1 1 calc R
C19 C 0.12498(7) -0.06410(19) 0.30801(10) 0.0237(5) Uani 1 1 d .
H19A H 0.1079 -0.1146 0.3304 0.028 Uiso 1 1 calc R
H19B H 0.1524 -0.0620 0.3265 0.028 Uiso 1 1 calc R
C20 C 0.01957(7) -0.0099(2) 0.34565(10) 0.0249(5) Uani 1 1 d .
H20A H 0.0310 -0.0469 0.3120 0.030 Uiso 1 1 calc R
H20B H 0.0020 0.0529 0.3322 0.030 Uiso 1 1 calc R
C21 C -0.00432(7) -0.0957(2) 0.38145(12) 0.0317(6) Uani 1 1 d .
H21A H -0.0273 -0.0589 0.3994 0.038 Uiso 1 1 calc R
H21B H -0.0145 -0.1588 0.3572 0.038 Uiso 1 1 calc R
C22 C 0.02718(8) -0.1370(2) 0.42740(12) 0.0343(6) Uani 1 1 d .
H22A H 0.0446 -0.1962 0.4118 0.041 Uiso 1 1 calc R
H22B H 0.0140 -0.1667 0.4615 0.041 Uiso 1 1 calc R
C23 C 0.05164(7) -0.0295(2) 0.44234(10) 0.0263(5) Uani 1 1 d .
H23A H 0.0383 0.0160 0.4715 0.032 Uiso 1 1 calc R
H23B H 0.0792 -0.0485 0.4569 0.032 Uiso 1 1 calc R
C24 C -0.01089(7) 0.2869(2) 0.43330(10) 0.0281(5) Uani 1 1 d .
H24A H -0.0146 0.3452 0.4629 0.034 Uiso 1 1 calc R
H24B H 0.0077 0.2286 0.4493 0.034 Uiso 1 1 calc R
C25 C -0.05189(7) 0.2343(2) 0.41338(11) 0.0285(5) Uani 1 1 d .
H25A H -0.0487 0.1542 0.4028 0.034 Uiso 1 1 calc R
H25B H -0.0717 0.2402 0.4437 0.034 Uiso 1 1 calc R
C26 C -0.06493(6) 0.3061(2) 0.36026(11) 0.0277(5) Uani 1 1 d .
H26A H -0.0763 0.3792 0.3718 0.033 Uiso 1 1 calc R
H26B H -0.0850 0.2659 0.3352 0.033 Uiso 1 1 calc R
C27 C -0.02453(6) 0.3222(2) 0.33005(10) 0.0220(5) Uani 1 1 d .
H27A H -0.0179 0.2553 0.3071 0.026 Uiso 1 1 calc R
H27B H -0.0254 0.3893 0.3049 0.026 Uiso 1 1 calc R
C28 C 0.04095(7) 0.55910(19) 0.33503(10) 0.0241(5) Uani 1 1 d .
H28A H 0.0492 0.5824 0.3746 0.029 Uiso 1 1 calc R
H28B H 0.0112 0.5593 0.3308 0.029 Uiso 1 1 calc R
C29 C 0.05947(9) 0.6370(2) 0.29036(14) 0.0426(7) Uani 1 1 d .
H29A H 0.0432 0.6364 0.2538 0.051 Uiso 1 1 calc R
H29B H 0.0614 0.7152 0.3048 0.051 Uiso 1 1 calc R
C30 C 0.10072(10) 0.5882(3) 0.28247(15) 0.0486(8) Uani 1 1 d .
H30A H 0.1204 0.6187 0.3116 0.058 Uiso 1 1 calc R
H30B H 0.1101 0.6062 0.2438 0.058 Uiso 1 1 calc R
C31 C 0.09609(6) 0.45914(19) 0.28986(9) 0.0207(4) Uani 1 1 d .
H31A H 0.0940 0.4212 0.2521 0.025 Uiso 1 1 calc R
H31B H 0.1193 0.4275 0.3124 0.025 Uiso 1 1 calc R
C32 C 0.08216(7) 0.3226(3) 0.55868(10) 0.0331(6) Uani 1 1 d .
H32A H 0.0727 0.2523 0.5397 0.040 Uiso 1 1 calc R
H32B H 0.0594 0.3763 0.5594 0.040 Uiso 1 1 calc R
C33 C 0.09932(11) 0.2994(4) 0.61900(13) 0.0827(16) Uani 1 1 d .
H33A H 0.0803 0.3260 0.6475 0.099 Uiso 1 1 calc R
H33B H 0.1032 0.2175 0.6244 0.099 Uiso 1 1 calc R
C34 C 0.13769(8) 0.3573(3) 0.62762(11) 0.0444(8) Uani 1 1 d .
H34A H 0.1571 0.3093 0.6498 0.053 Uiso 1 1 calc R
H34B H 0.1341 0.4282 0.6490 0.053 Uiso 1 1 calc R
C35 C 0.15324(6) 0.3821(2) 0.56798(9) 0.0218(5) Uani 1 1 d .
H35A H 0.1647 0.4588 0.5663 0.026 Uiso 1 1 calc R
H35B H 0.1741 0.3270 0.5577 0.026 Uiso 1 1 calc R
C36 C 0.11455(7) 0.61763(19) 0.47895(11) 0.0249(5) Uani 1 1 d .
H36A H 0.1185 0.6116 0.5212 0.030 Uiso 1 1 calc R
H36B H 0.0853 0.6184 0.4688 0.030 Uiso 1 1 calc R
C37 C 0.13518(9) 0.7230(2) 0.45633(15) 0.0414(7) Uani 1 1 d .
H37A H 0.1212 0.7502 0.4206 0.050 Uiso 1 1 calc R
H37B H 0.1355 0.7841 0.4852 0.050 Uiso 1 1 calc R
C38 C 0.17810(8) 0.6844(2) 0.44490(13) 0.0393(7) Uani 1 1 d .
H38A H 0.1958 0.6912 0.4800 0.047 Uiso 1 1 calc R
H38B H 0.1896 0.7299 0.4141 0.047 Uiso 1 1 calc R
C39 C 0.17374(7) 0.5604(2) 0.42645(11) 0.0260(5) Uani 1 1 d .
H39A H 0.1730 0.5536 0.3841 0.031 Uiso 1 1 calc R
H39B H 0.1964 0.5149 0.4428 0.031 Uiso 1 1 calc R

loop_
_atom_site_aniso_label
_atom_site_aniso_U_11
_atom_site_aniso_U_22
_atom_site_aniso_U_33
_atom_site_aniso_U_23
_atom_site_aniso_U_13
_atom_site_aniso_U_12
Fe1 0.01390(14) 0.01547(16) 0.01236(14) 0.00132(11) 0.00020(10) -0.00011(11)
P1 0.0118(2) 0.0129(3) 0.0106(2) 0.00060(18) -0.00084(17) 0.00005(18)
P2 0.0137(2) 0.0133(3) 0.0124(2) 0.00069(19) -0.00143(18) -0.00191(19)
P3 0.0115(2) 0.0145(3) 0.0129(2) 0.00128(19) -0.00032(18) 0.00033(19)
P4 0.0124(2) 0.0138(3) 0.0119(2) -0.00038(18) 0.00098(18) -0.00028(19)
N1 0.0157(8) 0.0151(9) 0.0152(8) 0.0026(7) -0.0018(6) -0.0024(7)
N2 0.0181(8) 0.0172(9) 0.0150(8) -0.0010(7) -0.0035(7) 0.0016(7)
N3 0.0137(8) 0.0203(9) 0.0138(8) -0.0021(7) 0.0000(6) 0.0024(7)
N4 0.0137(8) 0.0137(9) 0.0176(8) -0.0010(7) 0.0010(6) 0.0001(6)
N5 0.0126(7) 0.0146(8) 0.0118(8) 0.0001(6) -0.0010(6) 0.0014(6)
N6 0.0150(8) 0.0169(9) 0.0124(8) 0.0017(6) -0.0023(6) -0.0002(7)
N7 0.0225(8) 0.0147(9) 0.0139(8) 0.0000(7) -0.0011(7) 0.0026(7)
N8 0.0203(9) 0.0281(10) 0.0190(9) 0.0074(8) -0.0049(7) -0.0101(8)
N9 0.0123(8) 0.0261(10) 0.0159(8) 0.0034(7) -0.0007(6) -0.0008(7)
N10 0.0168(8) 0.0158(9) 0.0160(8) 0.0022(7) 0.0036(7) 0.0021(7)
N11 0.0137(8) 0.0313(11) 0.0119(8) 0.0014(7) -0.0011(6) -0.0072(7)
N12 0.0203(9) 0.0136(9) 0.0268(10) -0.0024(7) 0.0098(7) -0.0004(7)
C1 0.0156(9) 0.0162(10) 0.0137(9) 0.0038(8) 0.0003(7) 0.0010(8)
C2 0.0207(10) 0.0139(10) 0.0199(10) 0.0016(8) 0.0019(8) -0.0013(8)
C3 0.0254(11) 0.0198(11) 0.0187(10) 0.0010(8) 0.0025(8) 0.0070(9)
C4 0.0138(9) 0.0296(12) 0.0177(10) 0.0049(9) 0.0013(8) 0.0026(9)
C5 0.0160(9) 0.0230(11) 0.0145(9) 0.0021(8) -0.0031(8) -0.0017(8)
C6 0.0337(12) 0.0387(14) 0.0135(10) 0.0026(10) -0.0011(9) 0.0111(11)
C7 0.0263(11) 0.0350(14) 0.0286(12) 0.0191(11) 0.0024(10) 0.0003(10)
C8 0.0366(13) 0.0161(11) 0.0288(12) 0.0047(9) -0.0102(10) 0.0004(10)
C9 0.0221(10) 0.0261(12) 0.0200(11) 0.0034(9) -0.0015(8) 0.0088(9)
C10 0.0221(10) 0.0271(12) 0.0239(11) -0.0009(9) -0.0092(9) 0.0028(9)
C11 0.0173(9) 0.0169(10) 0.0152(9) 0.0033(8) 0.0022(8) 0.0029(8)
C12 0.0127(9) 0.0225(11) 0.0166(10) -0.0044(8) -0.0013(7) 0.0022(8)
C13 0.0192(10) 0.0244(12) 0.0151(10) -0.0032(8) -0.0031(8) 0.0078(9)
C14 0.0288(11) 0.0229(12) 0.0200(11) 0.0069(9) -0.0060(9) -0.0087(9)
C15 0.0381(13) 0.0320(14) 0.0194(11) 0.0119(10) -0.0074(10) -0.0073(11)
C16 0.0339(12) 0.0285(13) 0.0143(10) 0.0007(9) -0.0011(9) 0.0045(10)
C17 0.0509(17) 0.0531(18) 0.0263(13) -0.0153(13) -0.0094(12) 0.0169(14)
C18 0.0393(13) 0.0179(12) 0.0314(13) -0.0071(10) 0.0082(11) -0.0041(10)
C19 0.0277(11) 0.0154(11) 0.0277(12) -0.0025(9) -0.0036(9) 0.0047(9)
C20 0.0187(10) 0.0288(13) 0.0267(11) 0.0046(10) -0.0054(9) -0.0085(9)
C21 0.0215(11) 0.0324(14) 0.0410(14) 0.0094(11) -0.0020(10) -0.0112(10)
C22 0.0326(13) 0.0305(14) 0.0392(14) 0.0153(11) -0.0034(11) -0.0110(11)
C23 0.0287(11) 0.0308(13) 0.0197(11) 0.0065(9) 0.0019(9) -0.0091(10)
C24 0.0181(10) 0.0430(15) 0.0235(11) 0.0109(10) 0.0050(9) -0.0015(10)
C25 0.0219(11) 0.0280(13) 0.0366(13) -0.0030(10) 0.0139(10) -0.0039(9)
C26 0.0134(10) 0.0358(14) 0.0339(13) -0.0089(11) -0.0007(9) 0.0006(9)
C27 0.0147(9) 0.0292(12) 0.0217(11) -0.0002(9) -0.0033(8) 0.0003(9)
C28 0.0277(11) 0.0166(11) 0.0283(12) 0.0027(9) 0.0055(9) 0.0051(9)
C29 0.0536(17) 0.0231(14) 0.0524(18) 0.0092(12) 0.0184(14) -0.0008(12)
C30 0.0481(17) 0.0365(16) 0.063(2) 0.0214(15) 0.0267(15) 0.0017(13)
C31 0.0200(10) 0.0264(12) 0.0161(10) 0.0026(9) 0.0052(8) -0.0002(9)
C32 0.0237(11) 0.0572(18) 0.0184(11) 0.0081(11) 0.0006(9) -0.0188(12)
C33 0.060(2) 0.163(4) 0.0238(15) 0.038(2) -0.0129(14) -0.072(3)
C34 0.0280(13) 0.090(2) 0.0155(11) 0.0040(13) -0.0025(10) -0.0121(14)
C35 0.0176(10) 0.0310(13) 0.0164(10) -0.0001(9) -0.0033(8) -0.0056(9)
C36 0.0275(11) 0.0174(11) 0.0303(12) -0.0051(9) 0.0079(9) 0.0020(9)
C37 0.0442(16) 0.0170(13) 0.0644(19) -0.0068(12) 0.0164(14) -0.0021(11)
C38 0.0385(14) 0.0307(15) 0.0498(17) -0.0130(12) 0.0147(13) -0.0168(12)
C39 0.0207(10) 0.0209(12) 0.0372(13) 0.0033(10) 0.0085(10) -0.0037(9)

loop_
_atom_type_symbol
_atom_type_description
_atom_type_scat_dispersion_real
_atom_type_scat_dispersion_imag
_atom_type_scat_source
C C 0.0030 0.0020 'International Tables Vol C Tables 4.2.6.8 and 6.1.1.4'
H H 0.0000 0.0000 'International Tables Vol C Tables 4.2.6.8 and 6.1.1.4'
Fe Fe 0.3460 0.8440 'International Tables Vol C Tables 4.2.6.8 and 6.1.1.4'
N N 0.0060 0.0030 'International Tables Vol C Tables 4.2.6.8 and 6.1.1.4'
P P 0.1020 0.0940 'International Tables Vol C Tables 4.2.6.8 and 6.1.1.4'

loop_
_geom_angle_atom_site_label_1
_geom_angle_atom_site_label_2
_geom_angle_atom_site_label_3
_geom_angle
C2 Fe1 C1 40.85(8)
C2 Fe1 C3 40.85(8)
C2 Fe1 C4 68.56(9)
C2 Fe1 C5 68.31(8)
C2 Fe1 C6 126.62(10)
C2 Fe1 C8 154.37(10)
C2 Fe1 C9 120.18(9)
C2 Fe1 C10 108.56(9)
C3 Fe1 C1 68.96(8)
C3 Fe1 C4 40.76(9)
C3 Fe1 C5 68.53(9)
C3 Fe1 C6 107.26(9)
C3 Fe1 C8 163.54(10)
C3 Fe1 C9 154.25(9)
C3 Fe1 C10 119.71(9)
C4 Fe1 C1 68.87(8)
C4 Fe1 C5 40.78(8)
C4 Fe1 C8 126.20(10)
C4 Fe1 C9 164.09(9)
C4 Fe1 C10 153.64(9)
C5 Fe1 C1 40.71(8)
C5 Fe1 C9 127.01(9)
C6 Fe1 C1 164.40(9)
C6 Fe1 C4 118.83(9)
C6 Fe1 C5 153.48(9)
C6 Fe1 C8 68.28(10)
C6 Fe1 C9 68.20(9)
C6 Fe1 C10 40.46(9)
C7 Fe1 C1 153.76(10)
C7 Fe1 C2 163.78(10)
C7 Fe1 C3 125.78(10)
C7 Fe1 C4 107.00(9)
C7 Fe1 C5 119.24(9)
C7 Fe1 C6 40.61(10)
C7 Fe1 C8 40.68(10)
C7 Fe1 C9 68.28(9)
C7 Fe1 C10 68.05(10)
C8 Fe1 C1 119.60(9)
C8 Fe1 C5 107.94(9)
C8 Fe1 C9 40.50(9)
C8 Fe1 C10 67.93(9)
C9 Fe1 C1 108.22(8)
C10 Fe1 C1 127.15(9)
C10 Fe1 C5 164.59(9)
C10 Fe1 C9 40.35(9)
N1 P1 N4 117.68(9)
N1 P1 N5 114.09(9)
N1 P1 N6 108.50(9)
N4 P1 N5 107.01(9)
N4 P1 N6 112.39(9)
N6 P1 N5 94.94(8)
N1 P2 N7 109.45(9)
N1 P2 N8 102.82(9)
N2 P2 N1 122.10(9)
N2 P2 N7 102.40(9)
N2 P2 N8 112.54(10)
N8 P2 N7 106.84(10)
N2 P3 N9 115.07(9)
N2 P3 N10 103.40(9)
N3 P3 N2 118.08(9)
N3 P3 N9 103.27(9)
N3 P3 N10 115.34(9)
N9 P3 N10 100.71(9)
N3 P4 N4 120.87(9)
N3 P4 N11 102.68(9)
N3 P4 N12 112.08(10)
N4 P4 N11 113.55(9)
N4 P4 N12 101.87(9)
N11 P4 N12 105.03(10)
P1 N1 P2 128.03(11)
P2 N2 P3 130.49(11)
P4 N3 P3 131.14(11)
P1 N4 P4 129.71(11)
C11 N5 P1 115.44(12)
C12 N5 P1 106.93(12)
C12 N5 C11 115.10(16)
C13 N6 P1 110.79(13)
C14 N6 P1 119.79(14)
C14 N6 C13 115.71(17)
C16 N7 P2 126.06(15)
C16 N7 C19 111.13(17)
C19 N7 P2 120.56(14)
C20 N8 P2 120.39(15)
C23 N8 P2 127.14(15)
C23 N8 C20 111.17(17)
C24 N9 P3 120.03(14)
C27 N9 P3 121.40(14)
C27 N9 C24 110.55(17)
C28 N10 P3 118.94(14)
C28 N10 C31 109.45(17)
C31 N10 P3 118.84(14)
C32 N11 P4 126.53(14)
C32 N11 C35 111.79(17)
C35 N11 P4 120.45(14)
C36 N12 P4 120.76(14)
C39 N12 P4 126.30(15)
C39 N12 C36 111.40(17)
C2 C1 Fe1 69.12(11)
C2 C1 C11 126.90(18)
C5 C1 Fe1 69.58(11)
C5 C1 C2 107.10(17)
C5 C1 C11 125.99(19)
C11 C1 Fe1 127.12(14)
Fe1 C2 H2 126.2
C1 C2 Fe1 70.03(12)
C1 C2 H2 125.7
C3 C2 Fe1 69.64(12)
C3 C2 C1 108.68(18)
C3 C2 H2 125.7
Fe1 C3 H3 126.3
C2 C3 Fe1 69.51(12)
C2 C3 H3 126.1
C4 C3 Fe1 69.69(12)
C4 C3 C2 107.77(19)
C4 C3 H3 126.1
Fe1 C4 H4 126.1
C3 C4 Fe1 69.55(12)
C3 C4 C5 107.92(18)
C3 C4 H4 126.0
C5 C4 Fe1 69.87(11)
C5 C4 H4 126.0
Fe1 C5 H5 126.8
C1 C5 Fe1 69.71(11)
C1 C5 H5 125.7
C4 C5 Fe1 69.35(12)
C4 C5 C1 108.53(19)
C4 C5 H5 125.7
Fe1 C6 H6 125.9
C7 C6 Fe1 69.52(13)
C7 C6 H6 126.1
C10 C6 Fe1 70.01(13)
C10 C6 C7 107.8(2)
C10 C6 H6 126.1
Fe1 C7 H7 125.8
C6 C7 Fe1 69.87(13)
C6 C7 C8 108.0(2)
C6 C7 H7 126.0
C8 C7 Fe1 69.92(13)
C8 C7 H7 126.0
Fe1 C8 H8 126.2
C7 C8 Fe1 69.40(13)
C7 C8 H8 126.0
C9 C8 Fe1 70.01(13)
C9 C8 C7 108.0(2)
C9 C8 H8 126.0
Fe1 C9 H9 126.2
C8 C9 Fe1 69.49(13)
C8 C9 H9 126.1
C10 C9 Fe1 69.73(12)
C10 C9 C8 107.7(2)
C10 C9 H9 126.1
Fe1 C10 H10 126.4
C6 C10 Fe1 69.53(13)
C6 C10 H10 125.8
C9 C10 Fe1 69.92(12)
C9 C10 C6 108.5(2)
C9 C10 H10 125.8
N5 C11 C1 111.82(16)
N5 C11 H11A 109.3
N5 C11 H11B 109.3
C1 C11 H11A 109.3
C1 C11 H11B 109.3
H11A C11 H11B 107.9
N5 C12 C13 105.14(16)
N5 C12 H12A 110.7
N5 C12 H12B 110.7
C13 C12 H12A 110.7
C13 C12 H12B 110.7
H12A C12 H12B 108.8
N6 C13 C12 106.35(16)
N6 C13 H13A 110.5
N6 C13 H13B 110.5
C12 C13 H13A 110.5
C12 C13 H13B 110.5
H13A C13 H13B 108.6
N6 C14 C15 112.51(18)
N6 C14 H14A 109.1
N6 C14 H14B 109.1
C15 C14 H14A 109.1
C15 C14 H14B 109.1
H14A C14 H14B 107.8
C14 C15 H15A 109.5
C14 C15 H15B 109.5
C14 C15 H15C 109.5
H15A C15 H15B 109.5
H15A C15 H15C 109.5
H15B C15 H15C 109.5
N7 C16 C17 103.63(19)
N7 C16 H16A 111.0
N7 C16 H16B 111.0
C17 C16 H16A 111.0
C17 C16 H16B 111.0
H16A C16 H16B 109.0
C16 C17 H17A 110.7
C16 C17 H17B 110.7
C18 C17 C16 105.1(2)
C18 C17 H17A 110.7
C18 C17 H17B 110.7
H17A C17 H17B 108.8
C17 C18 C19 104.7(2)
C17 C18 H18A 110.8
C17 C18 H18B 110.8
C19 C18 H18A 110.8
C19 C18 H18B 110.8
H18A C18 H18B 108.9
N7 C19 C18 104.97(18)
N7 C19 H19A 110.8
N7 C19 H19B 110.8
C18 C19 H19A 110.8
C18 C19 H19B 110.8
H19A C19 H19B 108.8
N8 C20 C21 104.15(18)
N8 C20 H20A 110.9
N8 C20 H20B 110.9
C21 C20 H20A 110.9
C21 C20 H20B 110.9
H20A C20 H20B 108.9
C20 C21 H21A 111.1
C20 C21 H21B 111.1
C22 C21 C20 103.53(18)
C22 C21 H21A 111.1
C22 C21 H21B 111.1
H21A C21 H21B 109.0
C21 C22 C23 103.1(2)
C21 C22 H22A 111.1
C21 C22 H22B 111.1
C23 C22 H22A 111.1
C23 C22 H22B 111.1
H22A C22 H22B 109.1
N8 C23 C22 103.39(19)
N8 C23 H23A 111.1
N8 C23 H23B 111.1
C22 C23 H23A 111.1
C22 C23 H23B 111.1
H23A C23 H23B 109.0
N9 C24 C25 104.50(18)
N9 C24 H24A 110.9
N9 C24 H24B 110.9
C25 C24 H24A 110.9
C25 C24 H24B 110.9
H24A C24 H24B 108.9
C24 C25 H25A 111.1
C24 C25 H25B 111.1
C26 C25 H25B 111.1
C26 C25 C24 103.16(19)
C26 C25 H25A 111.1
H25A C25 H25B 109.1
C25 C26 C27 102.31(17)
C25 C26 H26A 111.3
C25 C26 H26B 111.3
C27 C26 H26A 111.3
C27 C26 H26B 111.3
H26A C26 H26B 109.2
N9 C27 C26 102.33(17)
N9 C27 H27A 111.3
N9 C27 H27B 111.3
C26 C27 H27A 111.3
C26 C27 H27B 111.3
H27A C27 H27B 109.2
N10 C28 C29 103.64(18)
N10 C28 H28A 111.0
N10 C28 H28B 111.0
C29 C28 H28A 111.0
C29 C28 H28B 111.0
H28A C28 H28B 109.0
C28 C29 H29A 110.9
C28 C29 H29B 110.9
C30 C29 C28 104.1(2)
C30 C29 H29A 110.9
C30 C29 H29B 110.9
H29A C29 H29B 109.0
C29 C30 C31 105.8(2)
C29 C30 H30A 110.6
C29 C30 H30B 110.6
C31 C30 H30A 110.6
C31 C30 H30B 110.6
H30A C30 H30B 108.7
N10 C31 C30 104.65(18)
N10 C31 H31A 110.8
N10 C31 H31B 110.8
C30 C31 H31A 110.8
C30 C31 H31B 110.8
H31A C31 H31B 108.9
N11 C32 C33 103.95(19)
N11 C32 H32A 111.0
N11 C32 H32B 111.0
C33 C32 H32A 111.0
C33 C32 H32B 111.0
H32A C32 H32B 109.0
C32 C33 H33A 109.8
C32 C33 H33B 109.8
C34 C33 C32 109.4(2)
C34 C33 H33A 109.8
C34 C33 H33B 109.8
H33A C33 H33B 108.2
C33 C34 C35 107.1(2)
C33 C34 H34A 110.3
C33 C34 H34B 110.3
C35 C34 H34A 110.3
C35 C34 H34B 110.3
H34A C34 H34B 108.5
N11 C35 C34 103.74(17)
N11 C35 H35A 111.0
N11 C35 H35B 111.0
C34 C35 H35A 111.0
C34 C35 H35B 111.0
H35A C35 H35B 109.0
N12 C36 C37 103.63(18)
N12 C36 H36A 111.0
N12 C36 H36B 111.0
C37 C36 H36A 111.0
C37 C36 H36B 111.0
H36A C36 H36B 109.0
C36 C37 H37A 110.9
C36 C37 H37B 110.9
C38 C37 C36 104.4(2)
C38 C37 H37A 110.9
C38 C37 H37B 110.9
H37A C37 H37B 108.9
C37 C38 C39 105.0(2)
C37 C38 H38A 110.7
C37 C38 H38B 110.7
C39 C38 H38A 110.7
C39 C38 H38B 110.7
H38A C38 H38B 108.8
N12 C39 C38 104.71(19)
N12 C39 H39A 110.8
N12 C39 H39B 110.8
C38 C39 H39A 110.8
C38 C39 H39B 110.8
H39A C39 H39B 108.9

loop_
_geom_bond_atom_site_label_1
_geom_bond_atom_site_label_2
_geom_bond_distance
Fe1 C1 2.0475(19)
Fe1 C2 2.035(2)
Fe1 C3 2.037(2)
Fe1 C4 2.039(2)
Fe1 C5 2.046(2)
Fe1 C6 2.038(2)
Fe1 C7 2.034(2)
Fe1 C8 2.041(2)
Fe1 C9 2.047(2)
Fe1 C10 2.045(2)
P1 N1 1.5806(17)
P1 N4 1.5841(17)
P1 N5 1.6884(16)
P1 N6 1.6817(17)
P2 N1 1.5874(17)
P2 N2 1.5818(18)
P2 N7 1.6588(17)
P2 N8 1.6575(18)
P3 N2 1.5921(18)
P3 N3 1.5855(17)
P3 N9 1.6516(17)
P3 N10 1.6605(17)
P4 N3 1.5798(17)
P4 N4 1.5915(17)
P4 N11 1.6499(17)
P4 N12 1.6554(18)
N5 C11 1.470(2)
N5 C12 1.467(2)
N6 C13 1.465(3)
N6 C14 1.457(3)
N7 C16 1.453(3)
N7 C19 1.464(3)
N8 C20 1.467(3)
N8 C23 1.457(3)
N9 C24 1.472(3)
N9 C27 1.468(3)
N10 C28 1.474(3)
N10 C31 1.479(3)
N11 C32 1.451(3)
N11 C35 1.468(3)
N12 C36 1.462(3)
N12 C39 1.455(3)
C1 C2 1.425(3)
C1 C5 1.424(3)
C1 C11 1.503(3)
C2 C3 1.421(3)
C2 H2 0.9300
C3 H3 0.9300
C4 C3 1.419(3)
C4 C5 1.423(3)
C4 H4 0.9300
C5 H5 0.9300
C6 C10 1.412(3)
C6 C7 1.413(4)
C6 H6 0.9300
C7 C8 1.416(4)
C7 H7 0.9300
C8 H8 0.9300
C9 C8 1.415(3)
C9 C10 1.411(3)
C9 H9 0.9300
C10 H10 0.9300
C11 H11A 0.9700
C11 H11B 0.9700
C12 C13 1.519(3)
C12 H12A 0.9700
C12 H12B 0.9700
C13 H13A 0.9700
C13 H13B 0.9700
C14 C15 1.520(3)
C14 H14A 0.9700
C14 H14B 0.9700
C15 H15A 0.9600
C15 H15B 0.9600
C15 H15C 0.9600
C16 C17 1.513(4)
C16 H16A 0.9700
C16 H16B 0.9700
C17 H17A 0.9700
C17 H17B 0.9700
C18 C17 1.489(4)
C18 C19 1.521(3)
C18 H18A 0.9700
C18 H18B 0.9700
C19 H19A 0.9700
C19 H19B 0.9700
C20 C21 1.526(3)
C20 H20A 0.9700
C20 H20B 0.9700
C21 C22 1.514(3)
C21 H21A 0.9700
C21 H21B 0.9700
C22 H22A 0.9700
C22 H22B 0.9700
C23 C22 1.515(3)
C23 H23A 0.9700
C23 H23B 0.9700
C24 C25 1.520(3)
C24 H24A 0.9700
C24 H24B 0.9700
C25 C26 1.520(4)
C25 H25A 0.9700
C25 H25B 0.9700
C26 H26A 0.9700
C26 H26B 0.9700
C27 C26 1.524(3)
C27 H27A 0.9700
C27 H27B 0.9700
C28 C29 1.512(3)
C28 H28A 0.9700
C28 H28B 0.9700
C29 C30 1.477(4)
C29 H29A 0.9700
C29 H29B 0.9700
C30 H30A 0.9700
C30 H30B 0.9700
C31 C30 1.522(4)
C31 H31A 0.9700
C31 H31B 0.9700
C32 C33 1.489(4)
C32 H32A 0.9700
C32 H32B 0.9700
C33 C34 1.426(4)
C33 H33A 0.9700
C33 H33B 0.9700
C34 H34A 0.9700
C34 H34B 0.9700
C35 C34 1.503(3)
C35 H35A 0.9700
C35 H35B 0.9700
C36 C37 1.503(3)
C36 H36A 0.9700
C36 H36B 0.9700
C37 H37A 0.9700
C37 H37B 0.9700
C38 C37 1.503(4)
C38 H38A 0.9700
C38 H38B 0.9700
C39 C38 1.510(3)
C39 H39A 0.9700
C39 H39B 0.9700

loop_
_geom_torsion_atom_site_label_1
_geom_torsion_atom_site_label_2
_geom_torsion_atom_site_label_3
_geom_torsion_atom_site_label_4
_geom_torsion
C2 Fe1 C1 C5 118.54(17)
C2 Fe1 C1 C11 -121.1(2)
C3 Fe1 C1 C2 -37.42(12)
C3 Fe1 C1 C5 81.13(13)
C3 Fe1 C1 C11 -158.6(2)
C4 Fe1 C1 C2 -81.25(13)
C4 Fe1 C1 C5 37.29(13)
C4 Fe1 C1 C11 157.6(2)
C5 Fe1 C1 C2 -118.54(17)
C5 Fe1 C1 C11 120.3(2)
C6 Fe1 C1 C2 41.3(4)
C6 Fe1 C1 C5 159.8(3)
C6 Fe1 C1 C11 -79.8(4)
C7 Fe1 C1 C2 -166.94(19)
C7 Fe1 C1 C5 -48.4(2)
C7 Fe1 C1 C11 71.9(3)
C8 Fe1 C1 C2 158.18(13)
C8 Fe1 C1 C5 -83.28(14)
C8 Fe1 C1 C11 37.0(2)
C9 Fe1 C1 C2 115.37(13)
C9 Fe1 C1 C5 -126.08(13)
C9 Fe1 C1 C11 -5.8(2)
C10 Fe1 C1 C2 74.59(15)
C10 Fe1 C1 C5 -166.87(13)
C10 Fe1 C1 C11 -46.6(2)
C1 Fe1 C2 C3 -119.88(17)
C3 Fe1 C2 C1 119.88(17)
C4 Fe1 C2 C1 82.07(13)
C4 Fe1 C2 C3 -37.82(13)
C5 Fe1 C2 C1 38.07(12)
C5 Fe1 C2 C3 -81.82(13)
C6 Fe1 C2 C1 -167.23(12)
C6 Fe1 C2 C3 72.89(16)
C7 Fe1 C2 C1 159.0(3)
C7 Fe1 C2 C3 39.2(4)
C8 Fe1 C2 C1 -48.3(3)
C8 Fe1 C2 C3 -168.23(19)
C9 Fe1 C2 C1 -83.13(14)
C9 Fe1 C2 C3 156.98(13)
C10 Fe1 C2 C1 -125.85(12)
C10 Fe1 C2 C3 114.26(14)
C1 Fe1 C3 C2 37.42(12)
C1 Fe1 C3 C4 -81.65(13)
C2 Fe1 C3 C4 -119.06(18)
C4 Fe1 C3 C2 119.06(18)
C5 Fe1 C3 C2 81.24(13)
C5 Fe1 C3 C4 -37.82(12)
C6 Fe1 C3 C2 -126.55(13)
C6 Fe1 C3 C4 114.38(13)
C7 Fe1 C3 C2 -167.44(13)
C7 Fe1 C3 C4 73.50(16)
C8 Fe1 C3 C2 161.9(3)
C8 Fe1 C3 C4 42.8(4)
C9 Fe1 C3 C2 -51.1(2)
C9 Fe1 C3 C4 -170.14(18)
C10 Fe1 C3 C2 -84.29(15)
C10 Fe1 C3 C4 156.65(13)
C1 Fe1 C4 C3 81.88(13)
C1 Fe1 C4 C5 -37.23(12)
C2 Fe1 C4 C3 37.89(12)
C2 Fe1 C4 C5 -81.22(13)
C3 Fe1 C4 C5 -119.11(18)
C5 Fe1 C4 C3 119.11(18)
C6 Fe1 C4 C3 -83.13(15)
C6 Fe1 C4 C5 157.77(13)
C7 Fe1 C4 C3 -125.57(14)
C7 Fe1 C4 C5 115.32(14)
C8 Fe1 C4 C3 -166.19(13)
C8 Fe1 C4 C5 74.70(16)
C9 Fe1 C4 C3 164.2(3)
C9 Fe1 C4 C5 45.1(4)
C10 Fe1 C4 C3 -50.8(3)
C10 Fe1 C4 C5 -169.95(19)
C1 Fe1 C5 C4 120.09(18)
C2 Fe1 C5 C1 -38.20(12)
C2 Fe1 C5 C4 81.89(14)
C3 Fe1 C5 C1 -82.28(13)
C3 Fe1 C5 C4 37.81(13)
C4 Fe1 C5 C1 -120.09(18)
C6 Fe1 C5 C1 -168.02(19)
C6 Fe1 C5 C4 -47.9(3)
C7 Fe1 C5 C1 157.74(13)
C7 Fe1 C5 C4 -82.18(15)
C8 Fe1 C5 C1 114.82(13)
C8 Fe1 C5 C4 -125.10(14)
C9 Fe1 C5 C1 74.00(15)
C9 Fe1 C5 C4 -165.92(13)
C10 Fe1 C5 C1 43.0(4)
C10 Fe1 C5 C4 163.0(3)
C1 Fe1 C6 C7 161.3(3)
C1 Fe1 C6 C10 42.4(4)
C2 Fe1 C6 C7 -166.21(13)
C2 Fe1 C6 C10 74.92(17)
C3 Fe1 C6 C7 -125.32(14)
C3 Fe1 C6 C10 115.81(15)
C4 Fe1 C6 C7 -82.57(16)
C4 Fe1 C6 C10 158.56(14)
C5 Fe1 C6 C7 -49.0(3)
C5 Fe1 C6 C10 -167.83(19)
C7 Fe1 C6 C10 -118.9(2)
C8 Fe1 C6 C7 37.85(14)
C8 Fe1 C6 C10 -81.02(15)
C9 Fe1 C6 C7 81.61(15)
C9 Fe1 C6 C10 -37.25(14)
C10 Fe1 C6 C7 118.9(2)
C1 Fe1 C7 C6 -168.73(17)
C1 Fe1 C7 C8 -49.7(3)
C2 Fe1 C7 C6 43.2(4)
C2 Fe1 C7 C8 162.2(3)
C3 Fe1 C7 C6 73.82(17)
C3 Fe1 C7 C8 -167.17(13)
C4 Fe1 C7 C6 114.72(14)
C4 Fe1 C7 C8 -126.28(14)
C5 Fe1 C7 C6 157.30(13)
C5 Fe1 C7 C8 -83.70(15)
C6 Fe1 C7 C8 119.0(2)
C9 Fe1 C7 C6 -81.40(15)
C9 Fe1 C7 C8 37.60(14)
C8 Fe1 C7 C6 -119.0(2)
C10 Fe1 C7 C6 -37.78(14)
C10 Fe1 C7 C8 81.22(15)
C1 Fe1 C8 C7 157.17(14)
C1 Fe1 C8 C9 -83.61(15)
C2 Fe1 C8 C7 -168.63(19)
C2 Fe1 C8 C9 -49.4(3)
C3 Fe1 C8 C7 39.5(4)
C3 Fe1 C8 C9 158.7(3)
C4 Fe1 C8 C7 72.80(17)
C4 Fe1 C8 C9 -167.98(13)
C5 Fe1 C8 C7 114.27(15)
C5 Fe1 C8 C9 -126.51(13)
C6 Fe1 C8 C7 -37.79(14)
C6 Fe1 C8 C9 81.43(15)
C7 Fe1 C8 C9 119.2(2)
C9 Fe1 C8 C7 -119.2(2)
C10 Fe1 C8 C7 -81.55(15)
C10 Fe1 C8 C9 37.67(13)
C1 Fe1 C9 C8 114.54(14)
C1 Fe1 C9 C10 -126.48(14)
C2 Fe1 C9 C8 157.67(14)
C2 Fe1 C9 C10 -83.35(15)
C3 Fe1 C9 C8 -166.27(19)
C3 Fe1 C9 C10 -47.3(3)
C4 Fe1 C9 C8 37.8(4)
C4 Fe1 C9 C10 156.8(3)
C5 Fe1 C9 C8 73.24(16)
C5 Fe1 C9 C10 -167.78(13)
C6 Fe1 C9 C8 -81.63(15)
C6 Fe1 C9 C10 37.35(14)
C7 Fe1 C9 C8 -37.76(15)
C7 Fe1 C9 C10 81.23(15)
C8 Fe1 C9 C10 119.0(2)
C10 Fe1 C9 C8 -119.0(2)
C1 Fe1 C10 C6 -166.85(14)
C1 Fe1 C10 C9 73.39(16)
C2 Fe1 C10 C6 -125.16(15)
C2 Fe1 C10 C9 115.08(14)
C3 Fe1 C10 C6 -81.81(17)
C3 Fe1 C10 C9 158.43(13)
C4 Fe1 C10 C6 -46.2(3)
C4 Fe1 C10 C9 -165.91(19)
C5 Fe1 C10 C6 159.3(3)
C5 Fe1 C10 C9 39.5(4)
C6 Fe1 C10 C9 -119.8(2)
C7 Fe1 C10 C6 37.92(15)
C7 Fe1 C10 C9 -81.84(15)
C8 Fe1 C10 C6 81.95(16)
C8 Fe1 C10 C9 -37.81(14)
C9 Fe1 C10 C6 119.8(2)
N4 P1 N1 P2 57.29(17)
N5 P1 N1 P2 -69.33(16)
N6 P1 N1 P2 -173.74(13)
N1 P1 N4 P4 34.55(18)
N5 P1 N4 P4 164.53(13)
N6 P1 N4 P4 -92.56(15)
N1 P1 N5 C11 90.35(15)
N1 P1 N5 C12 -140.17(13)
N4 P1 N5 C11 -41.63(16)
N4 P1 N5 C12 87.85(14)
N6 P1 N5 C11 -156.85(14)
N6 P1 N5 C12 -27.37(14)
N1 P1 N6 C13 122.28(15)
N1 P1 N6 C14 -16.50(19)
N4 P1 N6 C13 -105.85(15)
N4 P1 N6 C14 115.38(17)
N5 P1 N6 C13 4.84(15)
N5 P1 N6 C14 -133.94(17)
N2 P2 N1 P1 -40.17(18)
N7 P2 N1 P1 79.18(15)
N8 P2 N1 P1 -167.53(14)
N1 P2 N2 P3 -51.55(18)
N7 P2 N2 P3 -174.25(14)
N8 P2 N2 P3 71.40(16)
N1 P2 N7 C16 -148.13(18)
N1 P2 N7 C19 50.46(18)
N2 P2 N7 C16 -17.2(2)
N2 P2 N7 C19 -178.66(16)
N8 P2 N7 C16 101.22(19)
N8 P2 N7 C19 -60.19(18)
N1 P2 N8 C20 -164.46(18)
N1 P2 N8 C23 1.3(2)
N2 P2 N8 C20 62.4(2)
N2 P2 N8 C23 -131.8(2)
N7 P2 N8 C20 -49.3(2)
N7 P2 N8 C23 116.5(2)
N3 P3 N2 P2 34.06(18)
N9 P3 N2 P2 -88.40(16)
N10 P3 N2 P2 162.79(14)
N2 P3 N3 P4 52.39(19)
N9 P3 N3 P4 -179.35(14)
N10 P3 N3 P4 -70.52(17)
N2 P3 N9 C24 90.53(19)
N2 P3 N9 C27 -55.36(19)
N3 P3 N9 C24 -39.6(2)
N3 P3 N9 C27 174.54(17)
N10 P3 N9 C24 -159.05(18)
N10 P3 N9 C27 55.06(18)
N2 P3 N10 C28 175.97(16)
N2 P3 N10 C31 -46.41(17)
N3 P3 N10 C28 -53.63(18)
N3 P3 N10 C31 84.00(17)
N9 P3 N10 C28 56.73(17)
N9 P3 N10 C31 -165.64(16)
N4 P4 N3 P3 -32.8(2)
N11 P4 N3 P3 -160.50(15)
N12 P4 N3 P3 87.28(16)
N3 P4 N4 P1 -57.66(17)
N11 P4 N4 P1 64.99(16)
N12 P4 N4 P1 177.37(14)
N3 P4 N11 C32 14.0(2)
N3 P4 N11 C35 -179.71(17)
N4 P4 N11 C32 -118.2(2)
N4 P4 N11 C35 48.1(2)
N12 P4 N11 C32 131.4(2)
N12 P4 N11 C35 -62.36(19)
N3 P4 N12 C36 61.5(2)
N3 P4 N12 C39 -133.84(19)
N4 P4 N12 C36 -167.85(17)
N4 P4 N12 C39 -3.2(2)
N11 P4 N12 C36 -49.21(19)
N11 P4 N12 C39 115.4(2)
P1 N5 C11 C1 -171.91(14)
C12 N5 C11 C1 62.7(2)
P1 N5 C12 C13 40.89(18)
C11 N5 C12 C13 170.56(16)
P1 N6 C13 C12 18.2(2)
C14 N6 C13 C12 158.83(17)
P1 N6 C14 C15 -156.14(17)
C13 N6 C14 C15 67.0(3)
P2 N7 C16 C17 -144.44(19)
C19 N7 C16 C17 18.4(3)
P2 N7 C19 C18 164.73(15)
C16 N7 C19 C18 0.8(2)
P2 N8 C20 C21 172.08(17)
C23 N8 C20 C21 4.2(3)
P2 N8 C23 C22 -147.63(19)
C20 N8 C23 C22 19.3(3)
P3 N9 C24 C25 -147.17(16)
C27 N9 C24 C25 2.1(3)
P3 N9 C27 C26 171.59(16)
C24 N9 C27 C26 22.8(2)
P3 N10 C28 C29 164.01(18)
C31 N10 C28 C29 22.8(2)
P3 N10 C31 C30 -143.83(19)
C28 N10 C31 C30 -2.6(3)
P4 N11 C32 C33 165.9(3)
C35 N11 C32 C33 -1.4(3)
P4 N11 C35 C34 -178.54(19)
C32 N11 C35 C34 -10.4(3)
P4 N12 C36 C37 -175.34(18)
C39 N12 C36 C37 17.9(3)
P4 N12 C39 C38 -163.66(18)
C36 N12 C39 C38 2.2(3)
Fe1 C1 C2 C3 59.10(14)
C5 C1 C2 Fe1 -59.47(14)
C5 C1 C2 C3 -0.4(2)
C11 C1 C2 Fe1 121.4(2)
C11 C1 C2 C3 -179.49(19)
Fe1 C1 C5 C4 -58.64(14)
C2 C1 C5 Fe1 59.17(14)
C2 C1 C5 C4 0.5(2)
C11 C1 C5 Fe1 -121.7(2)
C11 C1 C5 C4 179.66(19)
Fe1 C1 C11 N5 168.46(14)
C2 C1 C11 N5 77.9(3)
C5 C1 C11 N5 -101.0(2)
Fe1 C2 C3 C4 59.41(15)
C1 C2 C3 Fe1 -59.34(14)
C1 C2 C3 C4 0.1(2)
Fe1 C4 C3 C2 -59.30(14)
C5 C4 C3 Fe1 59.56(14)
C5 C4 C3 C2 0.3(2)
Fe1 C4 C5 C1 58.86(14)
C3 C4 C5 Fe1 -59.36(14)
C3 C4 C5 C1 -0.5(2)
Fe1 C6 C7 C8 -59.75(16)
C10 C6 C7 Fe1 59.80(16)
C10 C6 C7 C8 0.1(3)
Fe1 C6 C10 C9 59.27(16)
C7 C6 C10 Fe1 -59.49(16)
C7 C6 C10 C9 -0.2(3)
Fe1 C7 C8 C9 -59.59(16)
C6 C7 C8 Fe1 59.72(16)
C6 C7 C8 C9 0.1(3)
Fe1 C9 C8 C7 59.21(16)
C10 C9 C8 Fe1 -59.48(15)
C10 C9 C8 C7 -0.3(3)
Fe1 C9 C10 C6 -59.03(16)
C8 C9 C10 Fe1 59.33(15)
C8 C9 C10 C6 0.3(3)
N5 C12 C13 N6 -37.2(2)
N7 C16 C17 C18 -30.7(3)
C19 C18 C17 C16 31.5(3)
C17 C18 C19 N7 -20.1(3)
N8 C20 C21 C22 -26.0(3)
C20 C21 C22 C23 37.7(3)
N8 C23 C22 C21 -34.9(3)
N9 C24 C25 C26 -26.3(2)
C24 C25 C26 C27 40.2(2)
N9 C27 C26 C25 -38.4(2)
N10 C28 C29 C30 -34.4(3)
C28 C29 C30 C31 33.4(3)
N10 C31 C30 C29 -19.4(3)
N11 C32 C33 C34 13.6(5)
C32 C33 C34 C35 -20.4(5)
N11 C35 C34 C33 18.6(4)
N12 C36 C37 C38 -30.7(3)
C39 C38 C37 C36 32.6(3)
N12 C39 C38 C37 -21.5(3)
